data_1001517
loop_
_publ_author_name
'Gueho, C'
'Borel, M M'
'Grandin, A'
'Leclaire, A'
'Raveau, B'

_publ_section_title
;
Crystal structure of the molybdenum(V) diphosphate KMoP~2~O~8~ isotypic
with KNbP~2~O~8~
;
_journal_coden_ASTM ZAACAB
_journal_name_full
;
Zeitschrift fuer Anorganische und Allgemeine Chemie
;
_journal_page_first 104
_journal_page_last 108
_journal_paper_doi 10.1002/zaac.19926150921
_journal_volume 615
_journal_year 1992
_chemical_formula_structural 'K Mo (P2 O8)'
_chemical_formula_sum 'K Mo O8 P2'
_chemical_name_systematic 'Potassium molybdenum(V) diphosphate'
_space_group_IT_number 14
_symmetry_cell_setting monoclinic
_symmetry_Int_Tables_number 14
_symmetry_space_group_name_Hall '-P 2yn'
_symmetry_space_group_name_H-M 'P 1 21/n 1'
_cell_angle_alpha 90
_cell_angle_beta 90.91(1)
_cell_angle_gamma 90
_cell_formula_units_Z 4
_cell_length_a 5.0862(4)
_cell_length_b 11.720(1)
_cell_length_c 11.486(1)
_cell_volume 684.6
_refine_ls_R_factor_all 0.039
_cod_database_code 1001517

loop_
_symmetry_equiv_pos_as_xyz
x,y,z
1/2+x,1/2-y,1/2+z
-x,-y,-z
1/2-x,1/2+y,1/2-z

loop_
_atom_site_label
_atom_site_type_symbol
_atom_site_symmetry_multiplicity
_atom_site_Wyckoff_symbol
_atom_site_fract_x
_atom_site_fract_y
_atom_site_fract_z
_atom_site_occupancy
_atom_site_attached_hydrogens
_atom_site_calc_flag
Mo1 Mo5+ 4 e 0.2618(1) 0.11949(6) 0.16603(5) 1. 0 d
K1 K1+ 4 e 0.2761(4) 0.3674(2) 0.9471(2) 1. 0 d
P1 P5+ 4 e 0.2666(4) 0.1940(2) 0.6473(2) 1. 0 d
P2 P5+ 4 e 0.2515(4) 0.0631(2) 0.8637(2) 1. 0 d
O1 O2- 4 e 0.184(1) 0.1045(6) -0.0173(5) 1. 0 d
O2 O2- 4 e -0.067(1) 0.0273(5) 0.1862(5) 1. 0 d
O3 O2- 4 e 0.049(1) 0.2626(6) 0.1406(6) 1. 0 d
O4 O2- 4 e 0.216(1) 0.1745(5) 0.7839(5) 1. 0 d
O5 O2- 4 e 0.463(1) -0.0273(5) 0.1484(6) 1. 0 d
O6 O2- 4 e 0.231(1) 0.0869(5) 0.5799(6) 1. 0 d
O7 O2- 4 e 0.317(1) 0.1358(7) 0.3092(5) 1. 0 d
O8 O2- 4 e 0.572(1) 0.2122(6) 0.1137(6) 1. 0 d

loop_
_atom_type_symbol
_atom_type_oxidation_number
Mo5+ 5.000
K1+ 1.000
P5+ 5.000
O2- -2.000
